data_7706658
loop_
_publ_author_name
'Deville, Claire'
'Jeppesen, Henrik S.'
'McKee, Vickie'
'Lock, Nina'

_publ_section_title
;
 Anion and solvent controlled growth of crystalline and amorphous zinc(ii)
 coordination polymers and a molecular complex.
;
_journal_issue 11
_journal_name_full 'Dalton transactions (Cambridge, England : 2003)'
_journal_page_first 3979
_journal_page_last 3989
_journal_paper_doi 10.1039/d0dt04190d
_journal_volume 50
_journal_year 2021
_chemical_absolute_configuration ad
_chemical_formula_moiety 'C24 H18 Zn N4 O5, 3( C3 H7 N O), H2 O'
_chemical_formula_sum 'C33 H41 N7 O9 Zn'
_chemical_formula_weight 745.10
_space_group_crystal_system tetragonal
_space_group_IT_number 76
_space_group_name_Hall 'P 4w'
_space_group_name_H-M_alt 'P 41'
_atom_sites_solution_hydrogens mixed
_atom_sites_solution_primary dual
_atom_sites_solution_secondary difmap
_audit_creation_method SHELXL-2016/6
_audit_update_record
;
2020-11-26 deposited with the CCDC.	2021-02-23 downloaded from the CCDC.
;
_cell_angle_alpha 90
_cell_angle_beta 90
_cell_angle_gamma 90
_cell_formula_units_Z 4
_cell_length_a 13.6127(13)
_cell_length_b 13.6127(13)
_cell_length_c 19.6051(18)
_cell_measurement_reflns_used 9757
_cell_measurement_temperature 100(2)
_cell_measurement_theta_max 20.42
_cell_measurement_theta_min 2.34
_cell_volume 3632.9(6)
_computing_cell_refinement 'Bruker SAINT'
_computing_data_collection 'Bruker APEX2'
_computing_data_reduction 'Bruker SAINT'
_computing_structure_refinement 'SHELXL-2016/6 (Sheldrick, 2016)'
_computing_structure_solution 'SHELXT 2014/5 (Sheldrick, 2014)'
_diffrn_ambient_temperature 100(2)
_diffrn_measured_fraction_theta_full 0.999
_diffrn_measured_fraction_theta_max 0.996
_diffrn_measurement_device_type 'Bruker APEX-II CCD'
_diffrn_measurement_method '\f and \w scans'
_diffrn_radiation_type AgK\a
_diffrn_radiation_wavelength 0.56086
_diffrn_reflns_av_R_equivalents 0.0615
_diffrn_reflns_av_unetI/netI 0.0372
_diffrn_reflns_Laue_measured_fraction_full 0.999
_diffrn_reflns_Laue_measured_fraction_max 0.996
_diffrn_reflns_limit_h_max 17
_diffrn_reflns_limit_h_min -17
_diffrn_reflns_limit_k_max 17
_diffrn_reflns_limit_k_min -17
_diffrn_reflns_limit_l_max 24
_diffrn_reflns_limit_l_min -24
_diffrn_reflns_number 71252
_diffrn_reflns_point_group_measured_fraction_full 0.999
_diffrn_reflns_point_group_measured_fraction_max 0.994
_diffrn_reflns_theta_full 19.665
_diffrn_reflns_theta_max 20.587
_diffrn_reflns_theta_min 1.180
_exptl_absorpt_coefficient_mu 0.395
_exptl_absorpt_correction_T_max 0.7445
_exptl_absorpt_correction_T_min 0.6272
_exptl_absorpt_correction_type multi-scan
_exptl_absorpt_process_details 'SADABS-2014/5 (Sheldrick, 2014)'
_exptl_crystal_colour colourless
_exptl_crystal_density_diffrn 1.362
_exptl_crystal_description block
_exptl_crystal_F_000 1560
_exptl_crystal_size_max 0.31
_exptl_crystal_size_mid 0.24
_exptl_crystal_size_min 0.20
_exptl_transmission_factor_max 0.7445
_exptl_transmission_factor_min 0.6272
_refine_diff_density_max 1.061
_refine_diff_density_min -0.323
_refine_diff_density_rms 0.074
_refine_ls_abs_structure_details
;
 Flack x determined using 2800 quotients [(I+)-(I-)]/[(I+)+(I-)]
 (Parsons, Flack and Wagner, Acta Cryst. B69 (2013) 249-259).
;
_refine_ls_abs_structure_Flack 0.067(7)
_refine_ls_extinction_method none
_refine_ls_goodness_of_fit_ref 1.090
_refine_ls_hydrogen_treatment mixed
_refine_ls_matrix_type full
_refine_ls_number_parameters 433
_refine_ls_number_reflns 7439
_refine_ls_number_restraints 8
_refine_ls_restrained_S_all 1.090
_refine_ls_R_factor_all 0.0628
_refine_ls_R_factor_gt 0.0543
_refine_ls_shift/su_max 0.006
_refine_ls_shift/su_mean 0.000
_refine_ls_structure_factor_coef Fsqd
_refine_ls_weighting_details 'w=1/[\s^2^(Fo^2^)+(0.0914P)^2^+1.6752P] where P=(Fo^2^+2Fc^2^)/3'
_refine_ls_weighting_scheme calc
_refine_ls_wR_factor_gt 0.1446
_refine_ls_wR_factor_ref 0.1500
_reflns_Friedel_coverage 0.937
_reflns_Friedel_fraction_full 0.999
_reflns_Friedel_fraction_max 0.992
_reflns_number_gt 6545
_reflns_number_total 7439
_reflns_threshold_expression 'I > 2\s(I)'
_cod_data_source_file d0dt04190d2.cif
_cod_data_source_block zn100last_a_sq
_cod_depositor_comments 'Adding full bibliography for 7706658--7706662.cif.'
_cod_original_cell_volume 3632.9(8)
_cod_database_code 7706658
_shelx_shelxl_version_number 2016/6
_shelx_space_group_comment
;
The symmetry employed for this shelxl refinement is uniquely defined
by the following loop, which should always be used as a source of
symmetry information in preference to the above space-group names.
They are only intended as comments.
;

loop_
_space_group_symop_operation_xyz
'x, y, z'
'-x, -y, z+1/2'
'-y, x, z+1/4'
'y, -x, z+3/4'

loop_
_atom_site_label
_atom_site_type_symbol
_atom_site_fract_x
_atom_site_fract_y
_atom_site_fract_z
_atom_site_U_iso_or_equiv
_atom_site_adp_type
_atom_site_occupancy
_atom_site_site_symmetry_order
_atom_site_calc_flag
_atom_site_refinement_flags_posn
_atom_site_refinement_flags_adp
_atom_site_refinement_flags_occupancy
_atom_site_disorder_assembly
_atom_site_disorder_group
Zn1 Zn 0.52722(5) 0.17082(5) 0.47048(3) 0.0371(2) Uani 1 1 d . . . . .
N1 N 0.4087(4) 0.2533(4) 0.4547(2) 0.0399(12) Uani 1 1 d . . . . .
C1 C 0.3142(5) 0.2157(5) 0.4510(3) 0.0478(16) Uani 1 1 d . . . . .
O2 O 0.4966(4) 0.0813(3) 0.5466(2) 0.0444(10) Uani 1 1 d . . . . .
N2 N 0.3123(4) 0.3712(4) 0.4195(3) 0.0422(12) Uani 1 1 d D . . . .
H2N H 0.297(6) 0.432(3) 0.406(4) 0.063 Uiso 1 1 d D U . . .
C2 C 0.2778(6) 0.1232(6) 0.4647(4) 0.0581(18) Uani 1 1 d . . . . .
H2 H 0.318744 0.072394 0.481892 0.070 Uiso 1 1 calc R U . . .
O3 O 0.4773(3) 0.2173(3) 0.6067(2) 0.0408(10) Uani 1 1 d . . . . .
N3 N 0.6396(4) 0.2602(4) 0.4847(2) 0.0391(11) Uani 1 1 d . . . . .
C3 C 0.1806(8) 0.1080(8) 0.4523(5) 0.077(3) Uani 1 1 d . . . . .
H3 H 0.152817 0.045161 0.460896 0.092 Uiso 1 1 calc R U . . .
N4 N 0.7268(4) 0.3867(4) 0.5210(2) 0.0404(12) Uani 1 1 d D . . . .
H4N H 0.738(6) 0.447(3) 0.536(4) 0.061 Uiso 1 1 d D U . . .
O4 O 0.4430(4) -0.0751(3) 0.89836(19) 0.0404(10) Uani 1 1 d . . . . .
C4 C 0.1203(7) 0.1844(8) 0.4269(5) 0.075(2) Uani 1 1 d . . . . .
H4 H 0.052601 0.171668 0.418969 0.090 Uiso 1 1 calc R U . . .
O5 O 0.4463(3) -0.2087(3) 0.83281(19) 0.0362(9) Uani 1 1 d . . . . .
C5 C 0.1558(6) 0.2736(7) 0.4138(5) 0.065(2) Uani 1 1 d . . . . .
H5 H 0.114900 0.324059 0.396052 0.078 Uiso 1 1 calc R U . . .
C6 C 0.2533(6) 0.2903(6) 0.4266(4) 0.0541(17) Uani 1 1 d . . . . .
N6 N 0.6465(6) 0.8360(5) 0.5404(4) 0.0688(19) Uani 1 1 d . . . . .
C7 C 0.4037(5) 0.3434(5) 0.4365(3) 0.0370(13) Uani 1 1 d . . . . .
O7 O 0.5737(7) 0.8067(5) 0.4371(4) 0.094(2) Uani 1 1 d D . . . .
O8 O 0.6176(6) 0.6163(5) 0.3965(4) 0.0829(19) Uani 1 1 d D . . . .
H8WA H 0.669(5) 0.612(8) 0.372(4) 0.124 Uiso 1 1 d D U . . .
H8WB H 0.597(8) 0.675(3) 0.399(5) 0.124 Uiso 1 1 d D U . . .
C8A C 0.4886(5) 0.4133(4) 0.4320(3) 0.0354(13) Uani 0.599(15) 1 d . . P A 1
H8A H 0.533379 0.390815 0.394678 0.043 Uiso 0.599(15) 1 calc R U P A 1
C9A C 0.5487(5) 0.4186(4) 0.4998(3) 0.0358(12) Uani 0.599(15) 1 d . . P A 1
H9AA H 0.569888 0.487311 0.507278 0.043 Uiso 0.599(15) 1 calc R U P A 1
H9AB H 0.505193 0.399998 0.538169 0.043 Uiso 0.599(15) 1 calc R U P A 1
O1A O 0.4549(6) 0.5083(5) 0.4161(4) 0.042(2) Uani 0.599(15) 1 d . . P A 1
H1A H 0.502864 0.547013 0.413910 0.063 Uiso 0.599(15) 1 calc R U P A 1
C8B C 0.4886(5) 0.4133(4) 0.4320(3) 0.0354(13) Uani 0.401(15) 1 d . . P A 2
H8BA H 0.463676 0.479666 0.420750 0.043 Uiso 0.401(15) 1 calc R U P A 2
H8BB H 0.532699 0.392300 0.394565 0.043 Uiso 0.401(15) 1 calc R U P A 2
C9B C 0.5487(5) 0.4186(4) 0.4998(3) 0.0358(12) Uani 0.401(15) 1 d . . P A 2
H9B H 0.504378 0.396435 0.537476 0.043 Uiso 0.401(15) 1 calc R U P A 2
O1B O 0.5702(10) 0.5194(9) 0.5112(7) 0.055(4) Uani 0.401(15) 1 d . . P A 2
H1B H 0.564677 0.550516 0.474430 0.083 Uiso 0.401(15) 1 calc R U P A 2
C11 C 0.7912(5) 0.3080(5) 0.5174(3) 0.0447(15) Uani 1 1 d . . . . .
C10 C 0.6366(4) 0.3541(4) 0.5007(3) 0.0322(12) Uani 1 1 d . . . . .
C12 C 0.8905(6) 0.3002(6) 0.5353(4) 0.0591(18) Uani 1 1 d . . . . .
H12 H 0.927868 0.354528 0.551200 0.071 Uiso 1 1 calc R U . . .
C14 C 0.8770(6) 0.1272(6) 0.5007(5) 0.066(2) Uani 1 1 d . . . . .
H14 H 0.908606 0.065620 0.494407 0.079 Uiso 1 1 calc R U . . .
C13 C 0.9298(6) 0.2072(7) 0.5279(5) 0.070(2) Uani 1 1 d . . . . .
H13 H 0.995794 0.196699 0.541902 0.084 Uiso 1 1 calc R U . . .
C15 C 0.7804(6) 0.1382(6) 0.4834(4) 0.0590(19) Uani 1 1 d . . . . .
H15 H 0.744252 0.085001 0.464571 0.071 Uiso 1 1 calc R U . . .
C16 C 0.7360(5) 0.2295(5) 0.4939(3) 0.0440(15) Uani 1 1 d . . . . .
C17 C 0.4771(4) 0.1274(4) 0.6019(3) 0.0358(12) Uani 1 1 d . . . . .
C18 C 0.4572(4) 0.0635(4) 0.6628(3) 0.0326(12) Uani 1 1 d . . . . .
C19 C 0.4464(5) -0.0375(4) 0.6567(3) 0.0336(12) Uani 1 1 d . . . . .
H19 H 0.445715 -0.066704 0.612686 0.040 Uiso 1 1 calc R U . . .
C20 C 0.4368(4) -0.0957(4) 0.7135(3) 0.0338(12) Uani 1 1 d . . . . .
H20 H 0.428504 -0.164688 0.708684 0.041 Uiso 1 1 calc R U . . .
C21 C 0.4393(4) -0.0528(4) 0.7789(3) 0.0326(12) Uani 1 1 d . . . . .
C22 C 0.4416(5) -0.1184(5) 0.8398(3) 0.0369(13) Uani 1 1 d . . . . .
C23 C 0.4539(5) 0.1063(4) 0.7274(3) 0.0398(13) Uani 1 1 d . . . . .
H23 H 0.457632 0.175681 0.732017 0.048 Uiso 1 1 calc R U . . .
C24 C 0.4451(5) 0.0480(4) 0.7848(3) 0.0375(13) Uani 1 1 d . . . . .
H24 H 0.443062 0.077551 0.828686 0.045 Uiso 1 1 calc R U . . .
C25 C 0.7201(8) 0.6392(9) 0.2348(5) 0.088(3) Uani 1 1 d . . . . .
H25 H 0.651054 0.634993 0.228346 0.105 Uiso 1 1 calc R U . . .
C26 C 0.8832(10) 0.6553(15) 0.1874(8) 0.140(6) Uani 1 1 d . . . . .
H26A H 0.906745 0.587441 0.184032 0.211 Uiso 1 1 calc R U . . .
H26B H 0.900521 0.682156 0.232194 0.211 Uiso 1 1 calc R U . . .
H26C H 0.913896 0.695085 0.151594 0.211 Uiso 1 1 calc R U . . .
C27 C 0.7387(13) 0.6549(13) 0.1154(7) 0.141(7) Uani 1 1 d . . . . .
H27A H 0.769543 0.601341 0.089825 0.211 Uiso 1 1 calc R U . . .
H27B H 0.752246 0.717552 0.092650 0.211 Uiso 1 1 calc R U . . .
H27C H 0.667562 0.644235 0.117433 0.211 Uiso 1 1 calc R U . . .
N5 N 0.7753(8) 0.6572(8) 0.1789(5) 0.099(3) Uani 1 1 d . . . . .
O6 O 0.7513(7) 0.6275(10) 0.2942(5) 0.136(4) Uani 1 1 d D . . . .
C28 C 0.6052(7) 0.8635(6) 0.4830(4) 0.064(2) Uani 1 1 d . . . . .
H28 H 0.598433 0.932075 0.475355 0.076 Uiso 1 1 calc R U . . .
C29 C 0.6422(19) 0.7409(9) 0.5631(8) 0.188(11) Uani 1 1 d . . . . .
H29A H 0.667466 0.696853 0.527618 0.283 Uiso 1 1 calc R U . . .
H29B H 0.573918 0.723683 0.573412 0.283 Uiso 1 1 calc R U . . .
H29C H 0.682202 0.734117 0.604358 0.283 Uiso 1 1 calc R U . . .
C30 C 0.6898(7) 0.9086(7) 0.5874(5) 0.074(2) Uani 1 1 d . . . . .
H30A H 0.755171 0.886418 0.601509 0.111 Uiso 1 1 calc R U . . .
H30B H 0.647646 0.915399 0.627667 0.111 Uiso 1 1 calc R U . . .
H30C H 0.695236 0.972178 0.564287 0.111 Uiso 1 1 calc R U . . .

loop_
_atom_site_aniso_label
_atom_site_aniso_U_11
_atom_site_aniso_U_22
_atom_site_aniso_U_33
_atom_site_aniso_U_23
_atom_site_aniso_U_13
_atom_site_aniso_U_12
Zn1 0.0574(4) 0.0364(3) 0.0173(3) 0.0010(3) -0.0051(3) -0.0031(3)
N1 0.047(3) 0.056(3) 0.017(2) 0.0029(19) -0.0035(19) 0.001(2)
C1 0.060(4) 0.053(4) 0.031(3) 0.007(3) -0.003(3) -0.005(3)
O2 0.069(3) 0.044(2) 0.0201(19) 0.0005(17) -0.0063(19) -0.003(2)
N2 0.051(3) 0.046(3) 0.030(3) -0.002(2) -0.003(2) -0.001(3)
C2 0.063(4) 0.063(4) 0.048(4) 0.013(4) -0.006(4) -0.014(3)
O3 0.063(3) 0.034(2) 0.026(2) 0.0026(16) -0.0061(18) -0.0011(19)
N3 0.056(3) 0.044(3) 0.017(2) -0.0019(19) -0.004(2) -0.002(2)
C3 0.086(6) 0.083(6) 0.060(5) -0.005(4) 0.003(4) -0.029(5)
N4 0.048(3) 0.048(3) 0.025(2) -0.001(2) -0.005(2) -0.010(2)
O4 0.071(3) 0.036(2) 0.0150(17) -0.0031(15) 0.0043(18) -0.007(2)
C4 0.059(5) 0.097(7) 0.070(6) 0.007(5) -0.005(4) -0.014(5)
O5 0.053(2) 0.032(2) 0.0231(19) -0.0001(16) 0.0030(17) -0.0013(18)
C5 0.051(4) 0.081(6) 0.063(5) -0.004(4) -0.009(4) 0.002(4)
C6 0.056(4) 0.073(5) 0.033(3) 0.002(3) 0.004(3) 0.005(4)
N6 0.106(6) 0.052(4) 0.048(4) 0.005(3) -0.015(4) 0.002(4)
C7 0.047(3) 0.048(3) 0.017(2) 0.002(2) -0.003(2) 0.005(3)
O7 0.151(7) 0.063(4) 0.068(4) 0.006(3) -0.042(4) -0.017(4)
O8 0.109(5) 0.067(4) 0.073(4) -0.006(3) 0.029(4) -0.018(4)
C8A 0.056(3) 0.037(3) 0.013(2) 0.002(2) -0.007(2) 0.002(3)
C9A 0.051(3) 0.042(3) 0.014(2) -0.001(2) -0.001(2) -0.003(3)
O1A 0.056(5) 0.040(4) 0.030(4) 0.004(3) -0.010(3) -0.001(3)
C8B 0.056(3) 0.037(3) 0.013(2) 0.002(2) -0.007(2) 0.002(3)
C9B 0.051(3) 0.042(3) 0.014(2) -0.001(2) -0.001(2) -0.003(3)
O1B 0.057(8) 0.053(8) 0.056(8) 0.002(6) -0.020(6) 0.004(6)
C11 0.051(4) 0.052(4) 0.031(3) 0.002(3) -0.003(3) 0.003(3)
C10 0.044(3) 0.040(3) 0.013(2) 0.002(2) 0.001(2) -0.001(2)
C12 0.056(4) 0.070(5) 0.051(4) 0.000(4) 0.001(3) 0.003(4)
C14 0.066(5) 0.062(5) 0.069(5) 0.008(4) -0.011(4) 0.008(4)
C13 0.050(4) 0.086(6) 0.074(6) 0.007(5) -0.011(4) 0.005(4)
C15 0.063(4) 0.052(4) 0.062(5) -0.009(3) -0.010(4) 0.001(3)
C16 0.043(3) 0.055(4) 0.034(3) 0.004(3) 0.001(3) 0.004(3)
C17 0.041(3) 0.039(3) 0.027(3) 0.002(2) -0.002(2) 0.002(3)
C18 0.041(3) 0.038(3) 0.019(3) -0.002(2) -0.001(2) 0.005(2)
C19 0.051(4) 0.033(3) 0.017(2) -0.003(2) -0.003(2) -0.004(3)
C20 0.051(3) 0.031(3) 0.019(2) -0.002(2) 0.001(2) 0.001(2)
C21 0.043(3) 0.037(3) 0.018(2) 0.000(2) 0.004(2) -0.002(2)
C22 0.049(3) 0.040(3) 0.021(3) 0.002(2) 0.009(2) -0.002(3)
C23 0.064(4) 0.029(3) 0.027(3) 0.000(2) -0.001(3) 0.000(2)
C24 0.056(4) 0.039(3) 0.018(3) -0.001(2) 0.002(2) -0.003(3)
C25 0.082(6) 0.120(9) 0.060(6) -0.017(6) 0.000(5) -0.007(6)
C26 0.082(8) 0.24(2) 0.096(9) 0.047(11) 0.013(7) -0.034(10)
C27 0.162(14) 0.182(15) 0.079(9) 0.043(9) 0.004(9) 0.092(13)
N5 0.102(7) 0.114(7) 0.081(6) -0.013(5) 0.023(5) -0.022(6)
O6 0.113(6) 0.220(11) 0.074(6) -0.032(7) 0.021(5) -0.047(7)
C28 0.094(6) 0.051(4) 0.045(5) 0.007(3) -0.009(4) -0.003(4)
C29 0.40(3) 0.061(7) 0.107(11) 0.010(7) -0.120(16) 0.017(12)
C30 0.096(7) 0.067(5) 0.060(5) -0.009(4) -0.012(5) 0.007(5)

loop_
_atom_type_symbol
_atom_type_description
_atom_type_scat_dispersion_real
_atom_type_scat_dispersion_imag
_atom_type_scat_source
C C 0.0015 0.0009 'International Tables Vol C Tables 4.2.6.8 and 6.1.1.4'
H H 0.0000 0.0000 'International Tables Vol C Tables 4.2.6.8 and 6.1.1.4'
N N 0.0030 0.0019 'International Tables Vol C Tables 4.2.6.8 and 6.1.1.4'
O O 0.0056 0.0036 'International Tables Vol C Tables 4.2.6.8 and 6.1.1.4'
Zn Zn 0.3242 0.9375 'International Tables Vol C Tables 4.2.6.8 and 6.1.1.4'

loop_
_geom_angle_atom_site_label_1
_geom_angle_atom_site_label_2
_geom_angle_atom_site_label_3
_geom_angle
_geom_angle_site_symmetry_1
_geom_angle_site_symmetry_3
_geom_angle_publ_flag
O4 Zn1 O2 100.27(17) 2_654 . ?
O4 Zn1 N3 110.5(2) 2_654 . ?
O2 Zn1 N3 115.96(19) . . ?
O4 Zn1 N1 115.44(19) 2_654 . ?
O2 Zn1 N1 107.1(2) . . ?
N3 Zn1 N1 107.6(2) . . ?
C7 N1 C1 106.9(5) . . ?
C7 N1 Zn1 128.8(5) . . ?
C1 N1 Zn1 123.5(5) . . ?
C2 C1 N1 131.3(7) . . ?
C2 C1 C6 121.2(7) . . ?
N1 C1 C6 107.5(6) . . ?
C17 O2 Zn1 112.4(4) . . ?
C7 N2 C6 106.9(6) . . ?
C7 N2 H2N 124(5) . . ?
C6 N2 H2N 129(5) . . ?
C3 C2 C1 117.0(8) . . ?
C3 C2 H2 121.5 . . ?
C1 C2 H2 121.5 . . ?
C10 N3 C16 106.9(5) . . ?
C10 N3 Zn1 127.5(4) . . ?
C16 N3 Zn1 124.4(4) . . ?
C2 C3 C4 121.0(9) . . ?
C2 C3 H3 119.5 . . ?
C4 C3 H3 119.5 . . ?
C10 N4 C11 107.6(5) . . ?
C10 N4 H4N 124(5) . . ?
C11 N4 H4N 129(5) . . ?
C22 O4 Zn1 109.9(4) . 2_655 ?
C5 C4 C3 121.8(9) . . ?
C5 C4 H4 119.1 . . ?
C3 C4 H4 119.1 . . ?
C4 C5 C6 117.9(9) . . ?
C4 C5 H5 121.1 . . ?
C6 C5 H5 121.1 . . ?
C5 C6 N2 133.0(8) . . ?
C5 C6 C1 121.2(8) . . ?
N2 C6 C1 105.8(6) . . ?
C28 N6 C29 122.0(9) . . ?
C28 N6 C30 121.1(7) . . ?
C29 N6 C30 116.6(8) . . ?
N1 C7 N2 112.9(6) . . ?
N1 C7 C8B 125.7(5) . . ?
N2 C7 C8B 121.4(5) . . ?
N1 C7 C8A 125.7(5) . . ?
N2 C7 C8A 121.4(5) . . ?
H8WA O8 H8WB 111(7) . . ?
O1A C8A C7 110.1(6) . . ?
O1A C8A C9A 108.5(5) . . ?
C7 C8A C9A 112.5(5) . . ?
O1A C8A H8A 108.5 . . ?
C7 C8A H8A 108.5 . . ?
C9A C8A H8A 108.5 . . ?
C10 C9A C8A 113.9(5) . . ?
C10 C9A H9AA 108.8 . . ?
C8A C9A H9AA 108.8 . . ?
C10 C9A H9AB 108.8 . . ?
C8A C9A H9AB 108.8 . . ?
H9AA C9A H9AB 107.7 . . ?
C8A O1A H1A 109.5 . . ?
C7 C8B C9B 112.5(5) . . ?
C7 C8B H8BA 109.1 . . ?
C9B C8B H8BA 109.1 . . ?
C7 C8B H8BB 109.1 . . ?
C9B C8B H8BB 109.1 . . ?
H8BA C8B H8BB 107.8 . . ?
O1B C9B C10 113.8(7) . . ?
O1B C9B C8B 106.6(7) . . ?
C10 C9B C8B 113.9(5) . . ?
O1B C9B H9B 107.4 . . ?
C10 C9B H9B 107.4 . . ?
C8B C9B H9B 107.4 . . ?
C9B O1B H1B 109.5 . . ?
C16 C11 N4 105.7(6) . . ?
C16 C11 C12 123.2(7) . . ?
N4 C11 C12 131.0(7) . . ?
N3 C10 N4 111.0(5) . . ?
N3 C10 C9B 126.6(5) . . ?
N4 C10 C9B 122.4(5) . . ?
N3 C10 C9A 126.6(5) . . ?
N4 C10 C9A 122.4(5) . . ?
C13 C12 C11 114.7(8) . . ?
C13 C12 H12 122.7 . . ?
C11 C12 H12 122.7 . . ?
C15 C14 C13 120.0(8) . . ?
C15 C14 H14 120.0 . . ?
C13 C14 H14 120.0 . . ?
C12 C13 C14 123.4(8) . . ?
C12 C13 H13 118.3 . . ?
C14 C13 H13 118.3 . . ?
C14 C15 C16 118.5(7) . . ?
C14 C15 H15 120.7 . . ?
C16 C15 H15 120.7 . . ?
C11 C16 N3 108.9(6) . . ?
C11 C16 C15 120.0(7) . . ?
N3 C16 C15 131.1(7) . . ?
O3 C17 O2 123.6(5) . . ?
O3 C17 C18 121.1(5) . . ?
O2 C17 C18 115.3(5) . . ?
C19 C18 C23 119.3(5) . . ?
C19 C18 C17 121.6(5) . . ?
C23 C18 C17 119.1(5) . . ?
C20 C19 C18 120.8(5) . . ?
C20 C19 H19 119.6 . . ?
C18 C19 H19 119.6 . . ?
C19 C20 C21 119.7(5) . . ?
C19 C20 H20 120.1 . . ?
C21 C20 H20 120.1 . . ?
C24 C21 C20 119.4(5) . . ?
C24 C21 C22 121.8(5) . . ?
C20 C21 C22 118.7(5) . . ?
O5 C22 O4 123.4(5) . . ?
O5 C22 C21 120.5(5) . . ?
O4 C22 C21 116.0(5) . . ?
C24 C23 C18 120.1(5) . . ?
C24 C23 H23 119.9 . . ?
C18 C23 H23 119.9 . . ?
C21 C24 C23 120.5(5) . . ?
C21 C24 H24 119.7 . . ?
C23 C24 H24 119.7 . . ?
O6 C25 N5 126.2(11) . . ?
O6 C25 H25 116.9 . . ?
N5 C25 H25 116.9 . . ?
N5 C26 H26A 109.5 . . ?
N5 C26 H26B 109.5 . . ?
H26A C26 H26B 109.5 . . ?
N5 C26 H26C 109.5 . . ?
H26A C26 H26C 109.5 . . ?
H26B C26 H26C 109.5 . . ?
N5 C27 H27A 109.5 . . ?
N5 C27 H27B 109.5 . . ?
H27A C27 H27B 109.5 . . ?
N5 C27 H27C 109.5 . . ?
H27A C27 H27C 109.5 . . ?
H27B C27 H27C 109.5 . . ?
C27 N5 C25 122.8(12) . . ?
C27 N5 C26 118.2(12) . . ?
C25 N5 C26 117.3(11) . . ?
O7 C28 N6 125.7(7) . . ?
O7 C28 H28 117.2 . . ?
N6 C28 H28 117.2 . . ?
N6 C29 H29A 109.5 . . ?
N6 C29 H29B 109.5 . . ?
H29A C29 H29B 109.5 . . ?
N6 C29 H29C 109.5 . . ?
H29A C29 H29C 109.5 . . ?
H29B C29 H29C 109.5 . . ?
N6 C30 H30A 109.5 . . ?
N6 C30 H30B 109.5 . . ?
H30A C30 H30B 109.5 . . ?
N6 C30 H30C 109.5 . . ?
H30A C30 H30C 109.5 . . ?
H30B C30 H30C 109.5 . . ?

loop_
_geom_bond_atom_site_label_1
_geom_bond_atom_site_label_2
_geom_bond_distance
_geom_bond_site_symmetry_2
_geom_bond_publ_flag
Zn1 O4 1.965(4) 2_654 ?
Zn1 O2 1.970(4) . ?
Zn1 N3 1.974(5) . ?
Zn1 N1 1.990(5) . ?
N1 C7 1.280(8) . ?
N1 C1 1.386(9) . ?
C1 C2 1.379(10) . ?
C1 C6 1.396(11) . ?
O2 C17 1.280(7) . ?
N2 C7 1.343(8) . ?
N2 C6 1.370(10) . ?
N2 H2N 0.90(3) . ?
C2 C3 1.361(13) . ?
C2 H2 0.9500 . ?
O3 C17 1.227(7) . ?
N3 C10 1.316(8) . ?
N3 C16 1.389(9) . ?
C3 C4 1.416(15) . ?
C3 H3 0.9500 . ?
N4 C10 1.365(8) . ?
N4 C11 1.386(9) . ?
N4 H4N 0.89(3) . ?
O4 C22 1.291(7) . ?
C4 C5 1.333(13) . ?
C4 H4 0.9500 . ?
O5 C22 1.239(7) . ?
C5 C6 1.369(11) . ?
C5 H5 0.9500 . ?
N6 C28 1.312(10) . ?
N6 C29 1.370(14) . ?
N6 C30 1.474(11) . ?
C7 C8B 1.500(9) . ?
C7 C8A 1.500(9) . ?
O7 C28 1.262(10) . ?
O8 H8WA 0.85(3) . ?
O8 H8WB 0.85(3) . ?
C8A O1A 1.408(9) . ?
C8A C9A 1.562(7) . ?
C8A H8A 1.0000 . ?
C9A C10 1.485(9) . ?
C9A H9AA 0.9900 . ?
C9A H9AB 0.9900 . ?
O1A H1A 0.8400 . ?
C8B C9B 1.562(7) . ?
C8B H8BA 0.9900 . ?
C8B H8BB 0.9900 . ?
C9B O1B 1.421(14) . ?
C9B C10 1.485(9) . ?
C9B H9B 1.0000 . ?
O1B H1B 0.8400 . ?
C11 C16 1.385(10) . ?
C11 C12 1.401(10) . ?
C12 C13 1.382(12) . ?
C12 H12 0.9500 . ?
C14 C15 1.367(11) . ?
C14 C13 1.410(13) . ?
C14 H14 0.9500 . ?
C13 H13 0.9500 . ?
C15 C16 1.397(10) . ?
C15 H15 0.9500 . ?
C17 C18 1.503(8) . ?
C18 C19 1.388(8) . ?
C18 C23 1.396(8) . ?
C19 C20 1.373(8) . ?
C19 H19 0.9500 . ?
C20 C21 1.410(8) . ?
C20 H20 0.9500 . ?
C21 C24 1.379(8) . ?
C21 C22 1.491(8) . ?
C23 C24 1.382(8) . ?
C23 H23 0.9500 . ?
C24 H24 0.9500 . ?
C25 O6 1.250(14) . ?
C25 N5 1.351(14) . ?
C25 H25 0.9500 . ?
C26 N5 1.479(17) . ?
C26 H26A 0.9800 . ?
C26 H26B 0.9800 . ?
C26 H26C 0.9800 . ?
C27 N5 1.341(17) . ?
C27 H27A 0.9800 . ?
C27 H27B 0.9800 . ?
C27 H27C 0.9800 . ?
C28 H28 0.9500 . ?
C29 H29A 0.9800 . ?
C29 H29B 0.9800 . ?
C29 H29C 0.9800 . ?
C30 H30A 0.9800 . ?
C30 H30B 0.9800 . ?
C30 H30C 0.9800 . ?

loop_
_geom_hbond_atom_site_label_D
_geom_hbond_atom_site_label_H
_geom_hbond_atom_site_label_A
_geom_hbond_distance_DH
_geom_hbond_distance_HA
_geom_hbond_distance_DA
_geom_hbond_angle_DHA
_geom_hbond_site_symmetry_A
N2 H2N O3 0.90(3) 1.90(5) 2.728(7) 152(8) 4_564
N4 H4N O5 0.89(3) 1.86(4) 2.721(7) 162(8) 4_664
O8 H8WA O6 0.85(3) 1.90(3) 2.711(11) 159(8) .
O8 H8WB O7 0.85(3) 1.97(3) 2.776(10) 159(9) .
O1A H1A O8 0.84 1.86 2.687(10) 169.1 .
O1B H1B O8 0.84 1.91 2.687(16) 152.7 .
